data_4074931
loop_
_publ_author_name
'Anti\~nolo, Antonio'
'Garc\'ia-Yuste, Santiago'
'Otero, Antonio'
'P\'erez-Flores, Juan C.'
'Reguillo-Carmona, Rebeca'
'Rodr\'iguez, Ana M.'
'Villase\~nor, Elena'

_publ_section_title
;
 Reactivity of a Phosphido-Niobocene Derivative toward CS2 and Alkyl
 Halides to Give Phosphinodithioformato- and Phosphino-Niobocene
 Complexes: X-ray Crystal Structures of
 [Nb(\h5-C5H4SiMe3)2(\k1-S-SC(S)(PPh2))(CO)] and
 [Nb(\h5-C5H4SiMe3)2(P(I)Ph2)(CO)]I3
;
_journal_coden_ASTM ORGND7
_journal_issue 5
_journal_name_full Organometallics
_journal_page_first 1310
_journal_page_last 1316
_journal_paper_doi 10.1021/om051013u
_journal_volume 25
_journal_year 2006
_chemical_formula_sum 'C29 H36 I4 Nb O P Si2'
_chemical_formula_weight 1088.24
_space_group_IT_number 2
_symmetry_cell_setting triclinic
_symmetry_space_group_name_Hall '-P 1'
_symmetry_space_group_name_H-M 'P -1'
_atom_sites_solution_hydrogens geom
_atom_sites_solution_primary direct
_atom_sites_solution_secondary difmap
_audit_creation_method SHELXL-97
_cell_angle_alpha 81.77(2)
_cell_angle_beta 78.420(10)
_cell_angle_gamma 72.220(10)
_cell_formula_units_Z 2
_cell_length_a 11.6080(10)
_cell_length_b 12.194(5)
_cell_length_c 14.197(2)
_cell_measurement_reflns_used 25
_cell_measurement_temperature 230(2)
_cell_measurement_theta_max 18
_cell_measurement_theta_min 2
_cell_volume 1867.4(8)
_computing_cell_refinement 'Nonius (control program)'
_computing_data_collection 'Nonius (control program)'
_computing_data_reduction 'XCAD4 (Harms,1995)'
_computing_structure_refinement 'SHELXL-97 (Sheldrick, 1997)'
_computing_structure_solution 'SHELXS (Sheldrick, 1990)'
_diffrn_ambient_temperature 230(2)
_diffrn_measured_fraction_theta_full 0.997
_diffrn_measured_fraction_theta_max 0.997
_diffrn_measurement_device 'four circle diffractometer Nonius-Mach3'
_diffrn_measurement_method '\w/2\q scans'
_diffrn_radiation_monochromator graphite
_diffrn_radiation_source 'fine-focus sealed tube'
_diffrn_radiation_type MoK\a
_diffrn_radiation_wavelength 0.71073
_diffrn_reflns_av_R_equivalents 0.0218
_diffrn_reflns_av_sigmaI/netI 0.0164
_diffrn_reflns_limit_h_max 15
_diffrn_reflns_limit_h_min -15
_diffrn_reflns_limit_k_max 16
_diffrn_reflns_limit_k_min -15
_diffrn_reflns_limit_l_max 18
_diffrn_reflns_limit_l_min 0
_diffrn_reflns_number 9343
_diffrn_reflns_theta_full 27.99
_diffrn_reflns_theta_max 27.99
_diffrn_reflns_theta_min 2.17
_diffrn_standards_interval_time 60
_diffrn_standards_number 2
_exptl_absorpt_coefficient_mu 3.756
_exptl_absorpt_correction_T_max 1.000
_exptl_absorpt_correction_T_min 0.591
_exptl_absorpt_correction_type 'psi scans'
_exptl_crystal_density_diffrn 1.935
_exptl_crystal_density_method 'not measured'
_exptl_crystal_F_000 1028
_exptl_crystal_size_max 0.3
_exptl_crystal_size_mid 0.2
_exptl_crystal_size_min 0.2
_refine_diff_density_max 4.118
_refine_diff_density_min -4.117
_refine_diff_density_rms 0.167
_refine_ls_extinction_method none
_refine_ls_goodness_of_fit_ref 1.027
_refine_ls_hydrogen_treatment constr
_refine_ls_matrix_type full
_refine_ls_number_parameters 343
_refine_ls_number_reflns 8989
_refine_ls_number_restraints 0
_refine_ls_restrained_S_all 1.027
_refine_ls_R_factor_all 0.0672
_refine_ls_R_factor_gt 0.0548
_refine_ls_shift/su_max 0.008
_refine_ls_shift/su_mean 0.001
_refine_ls_structure_factor_coef Fsqd
_refine_ls_weighting_details 'calc w=1/[\s^2^(Fo^2^)+(0.0820P)^2^+9.4869P] where P=(Fo^2^+2Fc^2^)/3'
_refine_ls_weighting_scheme calc
_refine_ls_wR_factor_gt 0.1484
_refine_ls_wR_factor_ref 0.1576
_reflns_number_gt 7587
_reflns_number_total 8989
_reflns_threshold_expression >2sigma(I)
_cod_data_source_file om051013usi20051124_044713.cif
_cod_data_source_block 8
_cod_depositor_comments
;
The following automatic conversions were performed:

'_symmetry_cell_setting' value 'Triclinic' changed to 'triclinic'
according to /home/saulius/struct/CIF-dictionaries/cif_core.dic
dictionary named 'cif_core.dic' version 2.4.1 from 2010-06-29.

Automatic conversion script
Id: cif_fix_values 1715 2011-07-08 13:25:40Z adriana 
;
_cod_original_sg_symbol_H-M P-1
_cod_database_code 4074931

loop_
_symmetry_equiv_pos_as_xyz
'x, y, z'
'-x, -y, -z'

loop_
_atom_site_label
_atom_site_type_symbol
_atom_site_fract_x
_atom_site_fract_y
_atom_site_fract_z
_atom_site_U_iso_or_equiv
_atom_site_adp_type
_atom_site_occupancy
_atom_site_symmetry_multiplicity
_atom_site_calc_flag
Nb1 Nb 0.31590(4) 0.73907(4) 0.26648(3) 0.02897(11) Uani 1 1 d
I1 I 0.52206(4) 0.41367(4) 0.16585(3) 0.04634(12) Uani 1 1 d
I2 I -0.20889(11) 1.10986(9) 0.13317(7) 0.1167(3) Uani 1 1 d
I3 I -0.19642(5) 0.86766(6) 0.19286(4) 0.07193(18) Uani 1 1 d
I4 I -0.18171(5) 0.62664(6) 0.26114(4) 0.06982(17) Uani 1 1 d
P1 P 0.31580(13) 0.54543(12) 0.21584(10) 0.0329(3) Uani 1 1 d
Si1 Si 0.3267(2) 1.06266(16) 0.18257(17) 0.0579(5) Uani 1 1 d
Si2 Si 0.25740(19) 0.81822(19) 0.53488(14) 0.0540(5) Uani 1 1 d
O1 O 0.5036(4) 0.5960(4) 0.4075(4) 0.0545(11) Uani 1 1 d
C1 C 0.4377(5) 0.6449(5) 0.3569(4) 0.0385(11) Uani 1 1 d
C11 C 0.3747(6) 0.9019(5) 0.1765(4) 0.0412(12) Uani 1 1 d
C12 C 0.4800(5) 0.8215(5) 0.2103(5) 0.0416(12) Uani 1 1 d
H12 H 0.5230 0.8352 0.2540 0.050 Uiso 1 1 calc
C13 C 0.5078(5) 0.7162(5) 0.1653(5) 0.0430(13) Uani 1 1 d
H13 H 0.5708 0.6494 0.1757 0.052 Uiso 1 1 calc
C14 C 0.4236(6) 0.7316(5) 0.1034(4) 0.0419(13) Uani 1 1 d
H14 H 0.4220 0.6771 0.0645 0.050 Uiso 1 1 calc
C15 C 0.3416(6) 0.8436(5) 0.1096(4) 0.0431(13) Uani 1 1 d
H15 H 0.2765 0.8748 0.0758 0.052 Uiso 1 1 calc
C16 C 0.3604(12) 1.0981(9) 0.2946(9) 0.095(3) Uani 1 1 d
H16A H 0.4455 1.0625 0.2986 0.142 Uiso 1 1 calc
H16B H 0.3107 1.0698 0.3494 0.142 Uiso 1 1 calc
H16C H 0.3424 1.1804 0.2940 0.142 Uiso 1 1 calc
C17 C 0.1640(10) 1.1254(8) 0.1651(9) 0.089(3) Uani 1 1 d
H17A H 0.1539 1.1035 0.1056 0.133 Uiso 1 1 calc
H17B H 0.1425 1.2081 0.1629 0.133 Uiso 1 1 calc
H17C H 0.1117 1.0969 0.2178 0.133 Uiso 1 1 calc
C18 C 0.4287(12) 1.1148(7) 0.0790(9) 0.104(4) Uani 1 1 d
H18A H 0.4135 1.0967 0.0198 0.156 Uiso 1 1 calc
H18B H 0.5128 1.0776 0.0855 0.156 Uiso 1 1 calc
H18C H 0.4123 1.1969 0.0782 0.156 Uiso 1 1 calc
C21 C 0.2084(5) 0.7986(5) 0.4210(4) 0.0370(11) Uani 1 1 d
C22 C 0.1751(5) 0.7005(5) 0.4015(4) 0.0393(12) Uani 1 1 d
H22 H 0.1941 0.6276 0.4347 0.047 Uiso 1 1 calc
C23 C 0.1085(5) 0.7335(6) 0.3230(5) 0.0444(13) Uani 1 1 d
H23 H 0.0744 0.6868 0.2976 0.053 Uiso 1 1 calc
C24 C 0.1035(5) 0.8487(6) 0.2909(5) 0.0427(13) Uani 1 1 d
H24 H 0.0669 0.8915 0.2395 0.051 Uiso 1 1 calc
C25 C 0.1635(5) 0.8882(5) 0.3501(4) 0.0380(11) Uani 1 1 d
H25 H 0.1725 0.9623 0.3438 0.046 Uiso 1 1 calc
C26 C 0.1306(13) 0.9381(13) 0.5879(9) 0.135(7) Uani 1 1 d
H26A H 0.0550 0.9179 0.5986 0.202 Uiso 1 1 calc
H26B H 0.1242 1.0069 0.5445 0.202 Uiso 1 1 calc
H26C H 0.1468 0.9517 0.6483 0.202 Uiso 1 1 calc
C27 C 0.4030(11) 0.8572(11) 0.5139(9) 0.096(3) Uani 1 1 d
H27A H 0.4687 0.7951 0.4862 0.144 Uiso 1 1 calc
H27B H 0.4196 0.8708 0.5741 0.144 Uiso 1 1 calc
H27C H 0.3964 0.9260 0.4704 0.144 Uiso 1 1 calc
C28 C 0.2717(11) 0.6802(11) 0.6137(8) 0.092(3) Uani 1 1 d
H28A H 0.3384 0.6203 0.5841 0.138 Uiso 1 1 calc
H28B H 0.1969 0.6591 0.6222 0.138 Uiso 1 1 calc
H28C H 0.2872 0.6902 0.6754 0.138 Uiso 1 1 calc
C31 C 0.2536(5) 0.4517(5) 0.3109(4) 0.0385(11) Uani 1 1 d
C32 C 0.3151(6) 0.4037(6) 0.3886(5) 0.0475(14) Uani 1 1 d
H32 H 0.3920 0.4126 0.3879 0.057 Uiso 1 1 calc
C33 C 0.2630(8) 0.3432(7) 0.4662(5) 0.0614(19) Uani 1 1 d
H33 H 0.3047 0.3111 0.5176 0.074 Uiso 1 1 calc
C34 C 0.1473(9) 0.3304(9) 0.4673(6) 0.074(2) Uani 1 1 d
H34 H 0.1108 0.2912 0.5201 0.089 Uiso 1 1 calc
C35 C 0.0877(7) 0.3759(9) 0.3903(7) 0.072(2) Uani 1 1 d
H35 H 0.0120 0.3648 0.3902 0.086 Uiso 1 1 calc
C36 C 0.1392(6) 0.4389(7) 0.3119(5) 0.0526(16) Uani 1 1 d
H36 H 0.0969 0.4718 0.2610 0.063 Uiso 1 1 calc
C41 C 0.2403(5) 0.5467(5) 0.1151(4) 0.0371(11) Uani 1 1 d
C42 C 0.2547(7) 0.4454(6) 0.0728(5) 0.0499(15) Uani 1 1 d
H42 H 0.3040 0.3754 0.0963 0.060 Uiso 1 1 calc
C43 C 0.1964(7) 0.4486(7) -0.0035(6) 0.0581(18) Uani 1 1 d
H43 H 0.2078 0.3812 -0.0320 0.070 Uiso 1 1 calc
C44 C 0.1216(7) 0.5512(8) -0.0373(5) 0.0584(18) Uani 1 1 d
H44 H 0.0822 0.5531 -0.0888 0.070 Uiso 1 1 calc
C45 C 0.1046(8) 0.6512(6) 0.0047(6) 0.0582(18) Uani 1 1 d
H45 H 0.0526 0.7203 -0.0177 0.070 Uiso 1 1 calc
C46 C 0.1644(7) 0.6493(5) 0.0799(5) 0.0472(14) Uani 1 1 d
H46 H 0.1537 0.7175 0.1070 0.057 Uiso 1 1 calc

loop_
_atom_site_aniso_label
_atom_site_aniso_U_11
_atom_site_aniso_U_22
_atom_site_aniso_U_33
_atom_site_aniso_U_23
_atom_site_aniso_U_13
_atom_site_aniso_U_12
Nb1 0.0287(2) 0.0275(2) 0.0311(2) -0.00283(16) -0.00133(16) -0.01071(16)
I1 0.0425(2) 0.0409(2) 0.0508(2) -0.01026(17) -0.00266(16) -0.00531(16)
I2 0.1664(9) 0.1174(7) 0.0930(6) 0.0241(5) -0.0627(6) -0.0683(7)
I3 0.0554(3) 0.1079(5) 0.0624(3) -0.0033(3) -0.0186(2) -0.0339(3)
I4 0.0607(3) 0.0883(4) 0.0610(3) -0.0125(3) -0.0161(2) -0.0155(3)
P1 0.0360(6) 0.0293(6) 0.0343(7) -0.0018(5) -0.0033(5) -0.0127(5)
Si1 0.0713(13) 0.0311(8) 0.0656(13) -0.0043(8) 0.0109(10) -0.0207(8)
Si2 0.0528(10) 0.0588(11) 0.0433(9) -0.0166(8) -0.0143(8) 0.0039(8)
O1 0.046(2) 0.056(3) 0.055(3) 0.004(2) -0.015(2) -0.004(2)
C1 0.035(3) 0.037(3) 0.042(3) -0.003(2) -0.001(2) -0.011(2)
C11 0.049(3) 0.034(3) 0.043(3) 0.001(2) 0.000(2) -0.022(2)
C12 0.040(3) 0.041(3) 0.048(3) -0.005(2) 0.002(2) -0.024(2)
C13 0.037(3) 0.043(3) 0.046(3) -0.009(3) 0.011(2) -0.016(2)
C14 0.054(3) 0.039(3) 0.035(3) -0.006(2) 0.010(2) -0.024(3)
C15 0.055(3) 0.040(3) 0.037(3) 0.003(2) -0.004(2) -0.023(3)
C16 0.131(10) 0.069(6) 0.098(8) -0.029(6) -0.010(7) -0.044(6)
C17 0.082(6) 0.058(5) 0.106(8) 0.023(5) -0.012(6) -0.005(4)
C18 0.126(9) 0.036(4) 0.119(9) 0.003(5) 0.051(7) -0.029(5)
C21 0.034(2) 0.038(3) 0.036(3) -0.009(2) 0.001(2) -0.007(2)
C22 0.035(3) 0.040(3) 0.037(3) -0.005(2) 0.007(2) -0.011(2)
C23 0.031(3) 0.053(3) 0.053(3) -0.016(3) 0.001(2) -0.017(2)
C24 0.033(3) 0.047(3) 0.043(3) -0.009(3) -0.006(2) -0.001(2)
C25 0.034(2) 0.033(3) 0.041(3) -0.004(2) 0.000(2) -0.005(2)
C26 0.122(9) 0.147(11) 0.098(8) -0.083(8) -0.059(7) 0.073(9)
C27 0.094(7) 0.113(9) 0.103(8) -0.030(7) -0.041(6) -0.038(7)
C28 0.107(8) 0.101(8) 0.065(6) 0.016(5) -0.034(6) -0.023(6)
C31 0.045(3) 0.030(3) 0.040(3) -0.002(2) 0.001(2) -0.015(2)
C32 0.053(3) 0.044(3) 0.045(3) 0.002(3) -0.009(3) -0.015(3)
C33 0.074(5) 0.062(4) 0.041(4) 0.009(3) -0.002(3) -0.020(4)
C34 0.072(5) 0.083(6) 0.052(4) 0.015(4) 0.016(4) -0.025(4)
C35 0.047(4) 0.089(6) 0.075(6) 0.009(5) 0.006(4) -0.031(4)
C36 0.047(3) 0.059(4) 0.052(4) 0.008(3) -0.004(3) -0.024(3)
C41 0.041(3) 0.036(3) 0.037(3) 0.000(2) -0.005(2) -0.018(2)
C42 0.060(4) 0.038(3) 0.055(4) -0.008(3) -0.012(3) -0.015(3)
C43 0.066(4) 0.062(4) 0.057(4) -0.022(3) -0.010(3) -0.025(4)
C44 0.064(4) 0.077(5) 0.046(4) -0.001(3) -0.018(3) -0.034(4)
C45 0.069(4) 0.048(4) 0.065(5) 0.007(3) -0.029(4) -0.020(3)
C46 0.062(4) 0.035(3) 0.050(4) 0.003(3) -0.019(3) -0.019(3)

loop_
_atom_type_symbol
_atom_type_description
_atom_type_scat_dispersion_real
_atom_type_scat_dispersion_imag
_atom_type_scat_source
C C 0.0033 0.0016 'International Tables Vol C Tables 4.2.6.8 and 6.1.1.4'
H H 0.0000 0.0000 'International Tables Vol C Tables 4.2.6.8 and 6.1.1.4'
O O 0.0106 0.0060 'International Tables Vol C Tables 4.2.6.8 and 6.1.1.4'
Si Si 0.0817 0.0704 'International Tables Vol C Tables 4.2.6.8 and 6.1.1.4'
P P 0.1023 0.0942 'International Tables Vol C Tables 4.2.6.8 and 6.1.1.4'
Nb Nb -2.0727 0.6215 'International Tables Vol C Tables 4.2.6.8 and 6.1.1.4'
I I -0.4742 1.8119 'International Tables Vol C Tables 4.2.6.8 and 6.1.1.4'

loop_
_geom_angle_atom_site_label_1
_geom_angle_atom_site_label_2
_geom_angle_atom_site_label_3
_geom_angle
C1 Nb1 C22 80.8(2)
C1 Nb1 C13 77.2(2)
C22 Nb1 C13 157.0(2)
C1 Nb1 C12 79.8(2)
C22 Nb1 C12 145.2(2)
C13 Nb1 C12 35.4(2)
C1 Nb1 C25 109.5(2)
C22 Nb1 C25 57.4(2)
C13 Nb1 C25 137.7(2)
C12 Nb1 C25 103.1(2)
C1 Nb1 C21 77.8(2)
C22 Nb1 C21 35.4(2)
C13 Nb1 C21 141.9(2)
C12 Nb1 C21 111.6(2)
C25 Nb1 C21 34.8(2)
C1 Nb1 C23 114.0(2)
C22 Nb1 C23 34.9(2)
C13 Nb1 C23 159.7(2)
C12 Nb1 C23 157.8(2)
C25 Nb1 C23 56.8(2)
C21 Nb1 C23 58.3(2)
C1 Nb1 C14 108.2(2)
C22 Nb1 C14 157.3(2)
C13 Nb1 C14 34.1(2)
C12 Nb1 C14 57.4(2)
C25 Nb1 C14 132.8(2)
C21 Nb1 C14 164.9(2)
C23 Nb1 C14 127.3(2)
C1 Nb1 C24 134.5(2)
C22 Nb1 C24 57.5(2)
C13 Nb1 C24 145.6(2)
C12 Nb1 C24 124.1(2)
C25 Nb1 C24 34.2(2)
C21 Nb1 C24 58.0(2)
C23 Nb1 C24 33.9(2)
C14 Nb1 C24 117.3(2)
C1 Nb1 C11 113.0(2)
C22 Nb1 C11 139.1(2)
C13 Nb1 C11 58.4(2)
C12 Nb1 C11 34.9(2)
C25 Nb1 C11 81.8(2)
C21 Nb1 C11 107.3(2)
C23 Nb1 C11 125.0(2)
C14 Nb1 C11 57.6(2)
C24 Nb1 C11 91.5(2)
C1 Nb1 C15 133.0(2)
C22 Nb1 C15 145.8(2)
C13 Nb1 C15 57.0(2)
C12 Nb1 C15 57.2(2)
C25 Nb1 C15 98.8(2)
C21 Nb1 C15 132.5(2)
C23 Nb1 C15 112.8(2)
C14 Nb1 C15 34.0(2)
C24 Nb1 C15 88.8(2)
C11 Nb1 C15 34.6(2)
C1 Nb1 P1 87.33(17)
C22 Nb1 P1 84.78(15)
C13 Nb1 P1 87.40(15)
C12 Nb1 P1 122.74(15)
C25 Nb1 P1 133.56(15)
C21 Nb1 P1 119.62(15)
C23 Nb1 P1 76.78(15)
C14 Nb1 P1 75.06(14)
C24 Nb1 P1 104.32(16)
C11 Nb1 P1 132.04(15)
C15 Nb1 P1 99.73(15)
I2 I3 I4 177.39(3)
C41 P1 C31 104.1(3)
C41 P1 I1 101.6(2)
C31 P1 I1 99.90(19)
C41 P1 Nb1 118.61(19)
C31 P1 Nb1 115.55(19)
I1 P1 Nb1 114.55(6)
C16 Si1 C18 107.8(6)
C16 Si1 C17 114.4(6)
C18 Si1 C17 109.6(6)
C16 Si1 C11 110.4(4)
C18 Si1 C11 103.9(3)
C17 Si1 C11 110.2(4)
C27 Si2 C26 109.5(7)
C27 Si2 C28 110.0(6)
C26 Si2 C28 111.8(7)
C27 Si2 C21 113.9(4)
C26 Si2 C21 104.1(4)
C28 Si2 C21 107.4(4)
O1 C1 Nb1 178.2(5)
C12 C11 C15 105.9(5)
C12 C11 Si1 125.8(4)
C15 C11 Si1 125.0(5)
C12 C11 Nb1 71.0(3)
C15 C11 Nb1 73.0(3)
Si1 C11 Nb1 136.8(3)
C11 C12 C13 108.3(5)
C11 C12 Nb1 74.0(3)
C13 C12 Nb1 71.9(3)
C14 C13 C12 108.0(6)
C14 C13 Nb1 74.7(3)
C12 C13 Nb1 72.8(3)
C13 C14 C15 108.6(5)
C13 C14 Nb1 71.2(3)
C15 C14 Nb1 73.5(3)
C14 C15 C11 109.1(6)
C14 C15 Nb1 72.5(3)
C11 C15 Nb1 72.4(3)
C25 C21 C22 105.0(5)
C25 C21 Si2 125.9(4)
C22 C21 Si2 126.9(5)
C25 C21 Nb1 72.3(3)
C22 C21 Nb1 70.9(3)
Si2 C21 Nb1 134.1(3)
C23 C22 C21 109.0(5)
C23 C22 Nb1 74.5(3)
C21 C22 Nb1 73.7(3)
C24 C23 C22 107.8(5)
C24 C23 Nb1 73.1(3)
C22 C23 Nb1 70.6(3)
C23 C24 C25 108.0(5)
C23 C24 Nb1 73.0(3)
C25 C24 Nb1 72.0(3)
C24 C25 C21 110.2(5)
C24 C25 Nb1 73.7(3)
C21 C25 Nb1 72.9(3)
C36 C31 C32 119.8(6)
C36 C31 P1 120.1(5)
C32 C31 P1 119.7(5)
C33 C32 C31 120.6(7)
C32 C33 C34 119.7(7)
C35 C34 C33 119.8(7)
C34 C35 C36 120.9(8)
C31 C36 C35 119.3(7)
C46 C41 C42 118.5(6)
C46 C41 P1 119.9(4)
C42 C41 P1 121.6(5)
C43 C42 C41 120.5(6)
C44 C43 C42 120.0(7)
C43 C44 C45 120.1(6)
C44 C45 C46 120.2(7)
C45 C46 C41 120.5(6)

loop_
_geom_bond_atom_site_label_1
_geom_bond_atom_site_label_2
_geom_bond_distance
Nb1 C1 2.069(6)
Nb1 C22 2.349(5)
Nb1 C13 2.356(5)
Nb1 C12 2.368(5)
Nb1 C25 2.379(5)
Nb1 C21 2.387(5)
Nb1 C23 2.399(6)
Nb1 C14 2.401(6)
Nb1 C24 2.401(6)
Nb1 C11 2.407(6)
Nb1 C15 2.414(6)
Nb1 P1 2.5652(17)
I1 P1 2.4724(15)
I2 I3 2.9212(17)
I3 I4 2.9241(15)
P1 C41 1.817(6)
P1 C31 1.823(6)
Si1 C16 1.849(12)
Si1 C18 1.860(9)
Si1 C17 1.861(11)
Si1 C11 1.877(6)
Si2 C27 1.850(12)
Si2 C26 1.851(10)
Si2 C28 1.865(11)
Si2 C21 1.887(6)
O1 C1 1.131(7)
C11 C12 1.434(9)
C11 C15 1.435(9)
C12 C13 1.435(8)
C13 C14 1.396(9)
C14 C15 1.409(9)
C21 C25 1.424(8)
C21 C22 1.441(8)
C22 C23 1.424(9)
C23 C24 1.401(9)
C24 C25 1.407(9)
C31 C36 1.380(9)
C31 C32 1.394(9)
C32 C33 1.377(10)
C33 C34 1.395(13)
C34 C35 1.370(14)
C35 C36 1.398(10)
C41 C46 1.384(9)
C41 C42 1.401(8)
C42 C43 1.377(10)
C43 C44 1.372(12)
C44 C45 1.378(11)
C45 C46 1.379(10)
